data_7212698
loop_
_publ_author_name
'Stricker, Marion'
'Linder, Thomas'
'Oelkers, Benjamin'
'Sundermeyer, J\"org'

_publ_section_title
;
 Cu(i)/(ii) based catalytic ionic liquids, their metallo-laminate solid
 state structures and catalytic activities in oxidative methanol
 carbonylation
;
_journal_issue 9
_journal_name_full 'Green Chemistry'
_journal_page_first 1589
_journal_paper_doi 10.1039/c003948a
_journal_volume 12
_journal_year 2010
_chemical_formula_moiety '3(C16 H31 N2), Cl3 Cu, Cl2 Cu'
_chemical_formula_sum 'C48 H93 Cl5 Cu2 N6'
_chemical_formula_weight 1058.61
_chemical_name_systematic
;
?
;
_space_group_IT_number 2
_symmetry_cell_setting triclinic
_symmetry_space_group_name_Hall '-P 1'
_symmetry_space_group_name_H-M 'P -1'
_atom_sites_solution_hydrogens geom
_atom_sites_solution_primary direct
_atom_sites_solution_secondary difmap
_audit_creation_method SHELXL-97
_cell_angle_alpha 89.005(3)
_cell_angle_beta 89.757(3)
_cell_angle_gamma 86.052(3)
_cell_formula_units_Z 2
_cell_length_a 8.8041(4)
_cell_length_b 12.5714(5)
_cell_length_c 25.2820(11)
_cell_measurement_reflns_used 26636
_cell_measurement_temperature 100(2)
_cell_measurement_theta_max 27.16
_cell_measurement_theta_min 1.61
_cell_volume 2791.1(2)
_computing_cell_refinement 'STOE X-AREA'
_computing_data_collection 'STOE X-AREA'
_computing_data_reduction 'STOE X-RED'
_computing_molecular_graphics 'Ortep-3 for Windows (Farrugia, 1997)'
_computing_publication_material 'WinGX publication routines (Farrugia, 1999)'
_computing_structure_refinement 'SHELXL-97 (Sheldrick, 1997)'
_computing_structure_solution 'SHELXS-86 (Sheldrick, 1986)'
_diffrn_ambient_temperature 100(2)
_diffrn_detector_area_resol_mean 6.67
_diffrn_measured_fraction_theta_full 1.000
_diffrn_measured_fraction_theta_max 0.994
_diffrn_measurement_device_type 'STOE IPDS 2'
_diffrn_measurement_method 'rotation method'
_diffrn_radiation_monochromator graphite
_diffrn_radiation_source 'fine-focus sealed tube'
_diffrn_radiation_type MoK\a
_diffrn_radiation_wavelength 0.71073
_diffrn_reflns_av_R_equivalents 0.0997
_diffrn_reflns_av_sigmaI/netI 0.0903
_diffrn_reflns_limit_h_max 11
_diffrn_reflns_limit_h_min -11
_diffrn_reflns_limit_k_max 15
_diffrn_reflns_limit_k_min -15
_diffrn_reflns_limit_l_max 32
_diffrn_reflns_limit_l_min -31
_diffrn_reflns_number 43338
_diffrn_reflns_theta_full 25.00
_diffrn_reflns_theta_max 26.78
_diffrn_reflns_theta_min 1.61
_exptl_absorpt_coefficient_mu 1.037
_exptl_absorpt_correction_T_max 0.7103
_exptl_absorpt_correction_T_min 0.5569
_exptl_absorpt_correction_type multi-scan
_exptl_absorpt_process_details
;
[c.f. r.h. blessing, acta cryst. (1995), a51, 33-38]
;
_exptl_crystal_colour colourless
_exptl_crystal_density_diffrn 1.260
_exptl_crystal_density_method 'not measured'
_exptl_crystal_description prism
_exptl_crystal_F_000 1132
_exptl_crystal_size_max 0.36
_exptl_crystal_size_mid 0.3
_exptl_crystal_size_min 0.27
_refine_diff_density_max 0.354
_refine_diff_density_min -0.695
_refine_diff_density_rms 0.067
_refine_ls_extinction_method none
_refine_ls_goodness_of_fit_ref 0.815
_refine_ls_hydrogen_treatment constr
_refine_ls_matrix_type full
_refine_ls_number_parameters 556
_refine_ls_number_reflns 11820
_refine_ls_number_restraints 0
_refine_ls_restrained_S_all 0.815
_refine_ls_R_factor_all 0.0640
_refine_ls_R_factor_gt 0.0399
_refine_ls_shift/su_max 0.001
_refine_ls_shift/su_mean 0.000
_refine_ls_structure_factor_coef Fsqd
_refine_ls_weighting_details 'calc w=1/[\s^2^(Fo^2^)+(0.0454P)^2^+0.0000P] where P=(Fo^2^+2Fc^2^)/3'
_refine_ls_weighting_scheme calc
_refine_ls_wR_factor_gt 0.0875
_refine_ls_wR_factor_ref 0.0914
_reflns_number_gt 7433
_reflns_number_total 11820
_reflns_threshold_expression >2sigma(I)
_cod_data_source_file c003948a.txt
_cod_data_source_block ms001
_cod_database_code 7212698

loop_
_symmetry_equiv_pos_as_xyz
'x, y, z'
'-x, -y, -z'

loop_
_atom_site_label
_atom_site_type_symbol
_atom_site_fract_x
_atom_site_fract_y
_atom_site_fract_z
_atom_site_U_iso_or_equiv
_atom_site_adp_type
_atom_site_occupancy
_atom_site_symmetry_multiplicity
_atom_site_calc_flag
_atom_site_refinement_flags
C101 C 0.7013(3) 0.5376(2) 0.41485(10) 0.0328(6) Uani 1 1 d .
H101 H 0.7919 0.5064 0.4014 0.039 Uiso 1 1 calc R
C102 C 0.5343(3) 0.6196(2) 0.46747(10) 0.0343(6) Uani 1 1 d .
H102 H 0.4914 0.6541 0.4967 0.041 Uiso 1 1 calc R
C103 C 0.4609(3) 0.5942(2) 0.42337(10) 0.0354(6) Uani 1 1 d .
H103 H 0.3581 0.6090 0.4162 0.042 Uiso 1 1 calc R
C104 C 0.5389(3) 0.5044(2) 0.33716(10) 0.0346(6) Uani 1 1 d .
H10A H 0.4331 0.4885 0.3343 0.041 Uiso 1 1 calc R
H10B H 0.6012 0.4389 0.3314 0.041 Uiso 1 1 calc R
C105 C 0.5741(3) 0.5850(2) 0.29490(10) 0.0342(6) Uani 1 1 d .
H10C H 0.6793 0.6024 0.2981 0.041 Uiso 1 1 calc R
H10D H 0.5099 0.6499 0.2999 0.041 Uiso 1 1 calc R
C106 C 0.5481(3) 0.5426(2) 0.23941(10) 0.0349(6) Uani 1 1 d .
H10E H 0.6158 0.4795 0.2341 0.042 Uiso 1 1 calc R
H10F H 0.4443 0.5218 0.2370 0.042 Uiso 1 1 calc R
C107 C 0.5751(3) 0.6231(2) 0.19617(10) 0.0354(6) Uani 1 1 d .
H10G H 0.6777 0.6457 0.1996 0.042 Uiso 1 1 calc R
H10H H 0.5053 0.6852 0.2012 0.042 Uiso 1 1 calc R
C108 C 0.5553(3) 0.5826(2) 0.14013(10) 0.0343(6) Uani 1 1 d .
H10I H 0.6290 0.5229 0.1344 0.041 Uiso 1 1 calc R
H10J H 0.4545 0.5565 0.1372 0.041 Uiso 1 1 calc R
C109 C 0.5746(3) 0.6660(2) 0.09734(10) 0.0355(6) Uani 1 1 d .
H10K H 0.6747 0.6930 0.1007 0.043 Uiso 1 1 calc R
H10L H 0.4997 0.7251 0.1027 0.043 Uiso 1 1 calc R
C110 C 0.5575(3) 0.6249(2) 0.04160(10) 0.0334(6) Uani 1 1 d .
H11A H 0.4574 0.5980 0.0382 0.040 Uiso 1 1 calc R
H11B H 0.6324 0.5658 0.0362 0.040 Uiso 1 1 calc R
C111 C 0.5772(3) 0.7094(2) -0.00134(10) 0.0344(6) Uani 1 1 d .
H11C H 0.5030 0.7688 0.0044 0.041 Uiso 1 1 calc R
H11D H 0.6777 0.7358 0.0019 0.041 Uiso 1 1 calc R
C112 C 0.5588(3) 0.6696(2) -0.05709(10) 0.0348(6) Uani 1 1 d .
H11E H 0.6340 0.6109 -0.0630 0.042 Uiso 1 1 calc R
H11F H 0.4589 0.6423 -0.0602 0.042 Uiso 1 1 calc R
C113 C 0.5762(3) 0.7540(2) -0.09982(10) 0.0354(6) Uani 1 1 d .
H11G H 0.6775 0.7793 -0.0976 0.043 Uiso 1 1 calc R
H11H H 0.5038 0.8139 -0.0931 0.043 Uiso 1 1 calc R
C114 C 0.5518(3) 0.7157(2) -0.15554(10) 0.0390(6) Uani 1 1 d .
H11I H 0.6236 0.6554 -0.1623 0.047 Uiso 1 1 calc R
H11J H 0.4501 0.6912 -0.1580 0.047 Uiso 1 1 calc R
C115 C 0.5709(4) 0.7997(3) -0.19750(11) 0.0470(7) Uani 1 1 d .
H11K H 0.5032 0.8610 -0.1904 0.071 Uiso 1 1 calc R
H11L H 0.5476 0.7720 -0.2314 0.071 Uiso 1 1 calc R
H11M H 0.6741 0.8199 -0.1975 0.071 Uiso 1 1 calc R
C116 C 0.8045(3) 0.5904(2) 0.50108(10) 0.0389(7) Uani 1 1 d .
H11N H 0.8131 0.5251 0.5214 0.058 Uiso 1 1 calc R
H11O H 0.7790 0.6490 0.5241 0.058 Uiso 1 1 calc R
H11P H 0.8998 0.6009 0.4838 0.058 Uiso 1 1 calc R
C201 C 0.2693(3) 0.1792(2) 0.32679(10) 0.0358(6) Uani 1 1 d .
H201 H 0.3500 0.2139 0.3405 0.043 Uiso 1 1 calc R
C202 C 0.1363(3) 0.0590(2) 0.28957(11) 0.0379(6) Uani 1 1 d .
H202 H 0.1113 -0.0034 0.2735 0.045 Uiso 1 1 calc R
C203 C 0.0404(3) 0.1439(2) 0.30136(10) 0.0368(6) Uani 1 1 d .
H203 H -0.0637 0.1510 0.2949 0.044 Uiso 1 1 calc R
C204 C 0.0641(3) 0.3225(2) 0.34476(11) 0.0395(7) Uani 1 1 d .
H20A H 0.1472 0.3594 0.3594 0.047 Uiso 1 1 calc R
H20B H -0.0076 0.3107 0.3731 0.047 Uiso 1 1 calc R
C205 C -0.0138(3) 0.3919(2) 0.30280(10) 0.0362(6) Uani 1 1 d .
H20C H -0.0662 0.4528 0.3196 0.043 Uiso 1 1 calc R
H20D H -0.0902 0.3519 0.2860 0.043 Uiso 1 1 calc R
C206 C 0.0909(3) 0.4320(2) 0.26051(10) 0.0352(6) Uani 1 1 d .
H20E H 0.1437 0.3715 0.2435 0.042 Uiso 1 1 calc R
H20F H 0.1668 0.4730 0.2769 0.042 Uiso 1 1 calc R
C207 C 0.0054(3) 0.5013(2) 0.21879(11) 0.0391(6) Uani 1 1 d .
H20G H -0.0794 0.4636 0.2062 0.047 Uiso 1 1 calc R
H20H H -0.0362 0.5661 0.2353 0.047 Uiso 1 1 calc R
C208 C 0.1014(3) 0.5317(2) 0.17182(11) 0.0403(7) Uani 1 1 d .
H20I H 0.1528 0.4674 0.1578 0.048 Uiso 1 1 calc R
H20J H 0.1789 0.5767 0.1839 0.048 Uiso 1 1 calc R
C209 C 0.0125(3) 0.5896(2) 0.12753(11) 0.0404(7) Uani 1 1 d .
H20K H -0.0271 0.6587 0.1399 0.048 Uiso 1 1 calc R
H20L H -0.0735 0.5493 0.1186 0.048 Uiso 1 1 calc R
C210 C 0.1072(3) 0.6057(2) 0.07812(11) 0.0412(7) Uani 1 1 d .
H21A H 0.1559 0.5373 0.0681 0.049 Uiso 1 1 calc R
H21B H 0.1869 0.6522 0.0864 0.049 Uiso 1 1 calc R
C211 C 0.0177(3) 0.6530(2) 0.03109(11) 0.0398(7) Uani 1 1 d .
H21C H -0.0662 0.6091 0.0242 0.048 Uiso 1 1 calc R
H21D H -0.0252 0.7235 0.0401 0.048 Uiso 1 1 calc R
C212 C 0.1122(3) 0.6615(2) -0.01880(11) 0.0406(7) Uani 1 1 d .
H21E H 0.1961 0.7052 -0.0116 0.049 Uiso 1 1 calc R
H21F H 0.1553 0.5909 -0.0275 0.049 Uiso 1 1 calc R
C213 C 0.0266(3) 0.7083(2) -0.06645(11) 0.0398(7) Uani 1 1 d .
H21G H -0.0170 0.7789 -0.0579 0.048 Uiso 1 1 calc R
H21H H -0.0567 0.6644 -0.0741 0.048 Uiso 1 1 calc R
C214 C 0.1256(3) 0.7164(2) -0.11561(11) 0.0417(7) Uani 1 1 d .
H21I H 0.2100 0.7590 -0.1076 0.050 Uiso 1 1 calc R
H21J H 0.1676 0.6455 -0.1244 0.050 Uiso 1 1 calc R
C215 C 0.0418(4) 0.7650(2) -0.16333(12) 0.0482(7) Uani 1 1 d .
H21K H -0.0431 0.7240 -0.1712 0.072 Uiso 1 1 calc R
H21L H 0.1096 0.7649 -0.1932 0.072 Uiso 1 1 calc R
H21M H 0.0057 0.8370 -0.1558 0.072 Uiso 1 1 calc R
C216 C 0.4181(3) 0.0131(2) 0.30114(13) 0.0501(8) Uani 1 1 d .
H21N H 0.4399 0.0013 0.2644 0.075 Uiso 1 1 calc R
H21O H 0.4042 -0.0539 0.3187 0.075 Uiso 1 1 calc R
H21P H 0.5015 0.0460 0.3171 0.075 Uiso 1 1 calc R
C301 C 0.0357(3) 0.8658(2) 0.43536(10) 0.0326(6) Uani 1 1 d .
H301 H 0.0416 0.7917 0.4366 0.039 Uiso 1 1 calc R
C302 C 0.0987(3) 1.0316(2) 0.43513(10) 0.0355(6) Uani 1 1 d .
H302 H 0.1568 1.0906 0.4361 0.043 Uiso 1 1 calc R
C303 C -0.0538(3) 1.0331(2) 0.43117(10) 0.0374(6) Uani 1 1 d .
H303 H -0.1208 1.0935 0.4289 0.045 Uiso 1 1 calc R
C304 C -0.2466(3) 0.8926(2) 0.42387(11) 0.0377(6) Uani 1 1 d .
H30A H -0.3208 0.9532 0.4254 0.045 Uiso 1 1 calc R
H30B H -0.2690 0.8433 0.4523 0.045 Uiso 1 1 calc R
C305 C -0.2590(3) 0.8377(2) 0.37084(10) 0.0345(6) Uani 1 1 d .
H30C H -0.1971 0.7708 0.3719 0.041 Uiso 1 1 calc R
H30D H -0.3638 0.8214 0.3655 0.041 Uiso 1 1 calc R
C306 C -0.2083(3) 0.9048(2) 0.32422(10) 0.0328(6) Uani 1 1 d .
H30E H -0.0991 0.9104 0.3265 0.039 Uiso 1 1 calc R
H30F H -0.2567 0.9761 0.3270 0.039 Uiso 1 1 calc R
C307 C -0.2450(3) 0.8610(2) 0.27006(10) 0.0338(6) Uani 1 1 d .
H30G H -0.1882 0.7928 0.2655 0.041 Uiso 1 1 calc R
H30H H -0.3526 0.8490 0.2686 0.041 Uiso 1 1 calc R
C308 C -0.2063(3) 0.9358(2) 0.22546(10) 0.0359(6) Uani 1 1 d .
H30I H -0.0973 0.9428 0.2255 0.043 Uiso 1 1 calc R
H30J H -0.2557 1.0056 0.2322 0.043 Uiso 1 1 calc R
C309 C -0.2528(3) 0.9012(2) 0.17084(10) 0.0354(6) Uani 1 1 d .
H30K H -0.2007 0.8326 0.1633 0.042 Uiso 1 1 calc R
H30L H -0.3614 0.8923 0.1708 0.042 Uiso 1 1 calc R
C310 C -0.2162(3) 0.9808(2) 0.12743(10) 0.0380(6) Uani 1 1 d .
H31A H -0.1078 0.9903 0.1282 0.046 Uiso 1 1 calc R
H31B H -0.2691 1.0490 0.1351 0.046 Uiso 1 1 calc R
C311 C -0.2587(3) 0.9490(2) 0.07178(10) 0.0365(6) Uani 1 1 d .
H31C H -0.2045 0.8815 0.0636 0.044 Uiso 1 1 calc R
H31D H -0.3668 0.9387 0.0709 0.044 Uiso 1 1 calc R
C312 C -0.2227(3) 1.0306(2) 0.02973(10) 0.0388(6) Uani 1 1 d .
H31E H -0.1150 1.0419 0.0314 0.047 Uiso 1 1 calc R
H31F H -0.2783 1.0977 0.0378 0.047 Uiso 1 1 calc R
C313 C -0.2611(3) 1.0006(2) -0.02654(10) 0.0381(6) Uani 1 1 d .
H31G H -0.2057 0.9335 -0.0348 0.046 Uiso 1 1 calc R
H31H H -0.3689 0.9897 -0.0284 0.046 Uiso 1 1 calc R
C314 C -0.2236(3) 1.0831(2) -0.06787(10) 0.0425(7) Uani 1 1 d .
H31I H -0.1156 1.0936 -0.0662 0.051 Uiso 1 1 calc R
H31J H -0.2784 1.1503 -0.0595 0.051 Uiso 1 1 calc R
C315 C -0.2631(4) 1.0531(3) -0.12401(11) 0.0507(8) Uani 1 1 d .
H31K H -0.2082 0.9872 -0.1328 0.076 Uiso 1 1 calc R
H31L H -0.2356 1.1083 -0.1482 0.076 Uiso 1 1 calc R
H31M H -0.3705 1.0450 -0.1263 0.076 Uiso 1 1 calc R
C316 C 0.3131(3) 0.8879(2) 0.44103(11) 0.0413(7) Uani 1 1 d .
H31N H 0.3278 0.8426 0.4718 0.062 Uiso 1 1 calc R
H31O H 0.3752 0.9474 0.4436 0.062 Uiso 1 1 calc R
H31P H 0.3415 0.8481 0.4100 0.062 Uiso 1 1 calc R
N101 N 0.5669(2) 0.54210(16) 0.39068(8) 0.0317(5) Uani 1 1 d .
N102 N 0.6849(2) 0.58475(16) 0.46121(8) 0.0316(5) Uani 1 1 d .
N201 N 0.1251(2) 0.21773(17) 0.32458(8) 0.0324(5) Uani 1 1 d .
N202 N 0.2785(2) 0.08332(18) 0.30617(9) 0.0361(5) Uani 1 1 d .
N301 N -0.0921(2) 0.92930(17) 0.43116(8) 0.0316(5) Uani 1 1 d .
N302 N 0.1521(2) 0.92679(16) 0.43740(8) 0.0317(5) Uani 1 1 d .
Cl1 Cl 0.81476(7) 0.30327(5) 0.46457(2) 0.03480(15) Uani 1 1 d .
Cl2 Cl 0.43523(8) 0.16554(6) 0.44672(3) 0.04169(17) Uani 1 1 d .
Cl3 Cl 0.65944(7) 0.22443(5) 0.32362(3) 0.03708(15) Uani 1 1 d .
Cl4 Cl 0.21111(9) 0.78552(6) 0.25611(3) 0.0533(2) Uani 1 1 d .
Cl5 Cl 0.06828(7) 0.60496(5) 0.38557(3) 0.03770(16) Uani 1 1 d .
Cu1 Cu 0.64423(4) 0.23719(3) 0.411111(13) 0.03582(9) Uani 1 1 d .
Cu2 Cu 0.13552(4) 0.69431(3) 0.319336(13) 0.03823(9) Uani 1 1 d .

loop_
_atom_site_aniso_label
_atom_site_aniso_U_11
_atom_site_aniso_U_22
_atom_site_aniso_U_33
_atom_site_aniso_U_23
_atom_site_aniso_U_13
_atom_site_aniso_U_12
C101 0.0365(14) 0.0325(14) 0.0290(13) -0.0026(11) 0.0041(11) 0.0005(11)
C102 0.0345(14) 0.0328(14) 0.0348(14) -0.0040(11) 0.0068(11) 0.0046(11)
C103 0.0319(14) 0.0364(15) 0.0372(15) -0.0036(12) 0.0034(11) 0.0037(11)
C104 0.0435(15) 0.0326(14) 0.0284(13) -0.0062(11) 0.0007(11) -0.0069(11)
C105 0.0407(15) 0.0318(14) 0.0300(14) -0.0037(11) 0.0010(11) -0.0009(11)
C106 0.0410(15) 0.0344(14) 0.0298(14) -0.0043(11) 0.0035(11) -0.0066(12)
C107 0.0413(15) 0.0342(14) 0.0307(14) -0.0043(11) -0.0005(11) -0.0022(12)
C108 0.0348(14) 0.0357(14) 0.0324(14) -0.0059(12) 0.0016(11) -0.0021(11)
C109 0.0388(15) 0.0357(15) 0.0321(14) -0.0053(12) 0.0012(11) -0.0026(11)
C110 0.0350(14) 0.0355(14) 0.0299(13) -0.0055(11) 0.0020(11) -0.0030(11)
C111 0.0394(15) 0.0350(14) 0.0291(13) -0.0037(11) 0.0023(11) -0.0032(11)
C112 0.0379(14) 0.0369(15) 0.0295(14) -0.0051(11) 0.0029(11) -0.0011(11)
C113 0.0375(14) 0.0372(15) 0.0315(14) -0.0035(12) 0.0021(11) -0.0016(12)
C114 0.0378(15) 0.0486(17) 0.0303(14) -0.0059(13) 0.0044(12) -0.0011(12)
C115 0.0529(18) 0.0552(19) 0.0331(15) -0.0002(14) 0.0031(13) -0.0052(15)
C116 0.0392(15) 0.0431(16) 0.0342(15) -0.0069(12) -0.0058(12) 0.0000(12)
C201 0.0368(15) 0.0383(15) 0.0330(14) 0.0033(12) 0.0004(11) -0.0084(12)
C202 0.0388(15) 0.0374(15) 0.0379(15) -0.0043(12) 0.0005(12) -0.0042(12)
C203 0.0359(14) 0.0347(14) 0.0399(15) -0.0053(12) -0.0001(12) -0.0026(11)
C204 0.0455(16) 0.0385(15) 0.0348(15) -0.0126(12) 0.0119(12) -0.0034(12)
C205 0.0407(15) 0.0325(14) 0.0361(15) -0.0104(12) 0.0079(12) -0.0052(11)
C206 0.0358(14) 0.0328(14) 0.0375(15) -0.0105(12) 0.0049(12) -0.0044(11)
C207 0.0369(14) 0.0340(15) 0.0464(16) -0.0093(13) 0.0087(12) -0.0023(12)
C208 0.0402(15) 0.0351(15) 0.0454(17) -0.0054(13) 0.0076(13) -0.0013(12)
C209 0.0399(15) 0.0362(15) 0.0449(16) -0.0038(13) 0.0058(13) -0.0007(12)
C210 0.0416(16) 0.0361(15) 0.0455(16) 0.0007(13) 0.0073(13) -0.0010(12)
C211 0.0380(15) 0.0354(15) 0.0456(16) -0.0026(13) 0.0039(13) 0.0017(12)
C212 0.0403(15) 0.0365(15) 0.0447(16) -0.0044(13) 0.0056(13) -0.0007(12)
C213 0.0399(15) 0.0329(15) 0.0468(17) -0.0053(13) 0.0007(13) -0.0029(12)
C214 0.0492(17) 0.0332(15) 0.0426(16) -0.0063(13) 0.0005(13) -0.0015(12)
C215 0.0597(19) 0.0410(17) 0.0445(17) -0.0048(14) -0.0059(15) -0.0056(14)
C216 0.0339(15) 0.0417(17) 0.073(2) 0.0055(16) 0.0018(15) 0.0068(13)
C301 0.0402(15) 0.0276(13) 0.0301(13) -0.0047(11) 0.0020(11) -0.0009(11)
C302 0.0456(16) 0.0289(14) 0.0324(14) -0.0031(11) 0.0003(12) -0.0057(11)
C303 0.0440(16) 0.0314(14) 0.0366(15) -0.0041(12) 0.0030(12) 0.0011(12)
C304 0.0326(14) 0.0435(16) 0.0373(15) -0.0050(13) 0.0049(12) -0.0030(12)
C305 0.0343(14) 0.0353(14) 0.0341(14) -0.0040(12) 0.0005(11) -0.0028(11)
C306 0.0339(14) 0.0318(14) 0.0325(14) -0.0037(11) -0.0001(11) -0.0013(11)
C307 0.0373(14) 0.0313(14) 0.0328(14) -0.0044(11) -0.0015(11) -0.0011(11)
C308 0.0391(15) 0.0345(14) 0.0343(14) -0.0044(12) -0.0007(12) -0.0035(11)
C309 0.0405(15) 0.0326(14) 0.0332(14) -0.0030(11) -0.0004(12) -0.0020(11)
C310 0.0457(16) 0.0342(15) 0.0340(15) -0.0059(12) 0.0021(12) -0.0021(12)
C311 0.0399(15) 0.0364(15) 0.0330(14) -0.0050(12) 0.0011(12) 0.0004(12)
C312 0.0481(16) 0.0351(15) 0.0331(14) -0.0056(12) 0.0019(12) 0.0000(12)
C313 0.0416(15) 0.0382(15) 0.0340(14) -0.0053(12) 0.0009(12) 0.0019(12)
C314 0.0531(17) 0.0393(16) 0.0342(15) -0.0037(13) 0.0057(13) 0.0025(13)
C315 0.0595(19) 0.057(2) 0.0343(16) -0.0009(14) 0.0042(14) 0.0027(15)
C316 0.0350(15) 0.0428(16) 0.0457(16) 0.0023(13) -0.0003(12) -0.0012(12)
N101 0.0361(12) 0.0314(11) 0.0275(11) -0.0036(9) 0.0038(9) -0.0012(9)
N102 0.0344(11) 0.0316(11) 0.0288(11) -0.0053(9) 0.0038(9) -0.0004(9)
N201 0.0329(12) 0.0366(12) 0.0281(11) -0.0058(9) 0.0040(9) -0.0054(9)
N202 0.0307(11) 0.0390(13) 0.0385(13) 0.0006(10) 0.0011(10) -0.0015(9)
N301 0.0349(12) 0.0336(12) 0.0264(11) -0.0060(9) 0.0017(9) -0.0019(9)
N302 0.0374(12) 0.0298(11) 0.0279(11) -0.0023(9) 0.0029(9) -0.0019(9)
Cl1 0.0368(3) 0.0344(3) 0.0336(3) -0.0060(3) 0.0029(3) -0.0044(3)
Cl2 0.0462(4) 0.0474(4) 0.0334(3) -0.0046(3) 0.0028(3) -0.0168(3)
Cl3 0.0355(3) 0.0407(4) 0.0357(3) -0.0096(3) 0.0060(3) -0.0048(3)
Cl4 0.0668(5) 0.0386(4) 0.0536(5) 0.0005(3) 0.0180(4) 0.0018(3)
Cl5 0.0396(4) 0.0364(4) 0.0375(4) -0.0077(3) 0.0020(3) -0.0037(3)
Cu1 0.03891(19) 0.03082(17) 0.03758(19) -0.00621(14) 0.00014(14) 0.00011(14)
Cu2 0.04103(19) 0.03413(18) 0.03937(19) -0.00649(15) 0.00437(15) -0.00026(14)

loop_
_atom_type_symbol
_atom_type_description
_atom_type_scat_dispersion_real
_atom_type_scat_dispersion_imag
_atom_type_scat_source
C C 0.0033 0.0016 'International Tables Vol C Tables 4.2.6.8 and 6.1.1.4'
H H 0.0000 0.0000 'International Tables Vol C Tables 4.2.6.8 and 6.1.1.4'
N N 0.0061 0.0033 'International Tables Vol C Tables 4.2.6.8 and 6.1.1.4'
Cl Cl 0.1484 0.1585 'International Tables Vol C Tables 4.2.6.8 and 6.1.1.4'
Cu Cu 0.3201 1.2651 'International Tables Vol C Tables 4.2.6.8 and 6.1.1.4'

loop_
_geom_angle_atom_site_label_1
_geom_angle_atom_site_label_2
_geom_angle_atom_site_label_3
_geom_angle
N102 C101 N101 108.9(2)
N102 C101 H101 125.5
N101 C101 H101 125.5
C103 C102 N102 107.2(2)
C103 C102 H102 126.4
N102 C102 H102 126.4
C102 C103 N101 107.2(2)
C102 C103 H103 126.4
N101 C103 H103 126.4
N101 C104 C105 112.5(2)
N101 C104 H10A 109.1
C105 C104 H10A 109.1
N101 C104 H10B 109.1
C105 C104 H10B 109.1
H10A C104 H10B 107.8
C104 C105 C106 111.5(2)
C104 C105 H10C 109.3
C106 C105 H10C 109.3
C104 C105 H10D 109.3
C106 C105 H10D 109.3
H10C C105 H10D 108.0
C107 C106 C105 113.0(2)
C107 C106 H10E 109.0
C105 C106 H10E 109.0
C107 C106 H10F 109.0
C105 C106 H10F 109.0
H10E C106 H10F 107.8
C106 C107 C108 114.5(2)
C106 C107 H10G 108.6
C108 C107 H10G 108.6
C106 C107 H10H 108.6
C108 C107 H10H 108.6
H10G C107 H10H 107.6
C109 C108 C107 113.8(2)
C109 C108 H10I 108.8
C107 C108 H10I 108.8
C109 C108 H10J 108.8
C107 C108 H10J 108.8
H10I C108 H10J 107.7
C108 C109 C110 113.7(2)
C108 C109 H10K 108.8
C110 C109 H10K 108.8
C108 C109 H10L 108.8
C110 C109 H10L 108.8
H10K C109 H10L 107.7
C109 C110 C111 113.4(2)
C109 C110 H11A 108.9
C111 C110 H11A 108.9
C109 C110 H11B 108.9
C111 C110 H11B 108.9
H11A C110 H11B 107.7
C112 C111 C110 113.9(2)
C112 C111 H11C 108.8
C110 C111 H11C 108.8
C112 C111 H11D 108.8
C110 C111 H11D 108.8
H11C C111 H11D 107.7
C113 C112 C111 114.0(2)
C113 C112 H11E 108.8
C111 C112 H11E 108.8
C113 C112 H11F 108.8
C111 C112 H11F 108.8
H11E C112 H11F 107.7
C112 C113 C114 114.2(2)
C112 C113 H11G 108.7
C114 C113 H11G 108.7
C112 C113 H11H 108.7
C114 C113 H11H 108.7
H11G C113 H11H 107.6
C115 C114 C113 113.6(2)
C115 C114 H11I 108.8
C113 C114 H11I 108.8
C115 C114 H11J 108.8
C113 C114 H11J 108.8
H11I C114 H11J 107.7
C114 C115 H11K 109.5
C114 C115 H11L 109.5
H11K C115 H11L 109.5
C114 C115 H11M 109.5
H11K C115 H11M 109.5
H11L C115 H11M 109.5
N102 C116 H11N 109.5
N102 C116 H11O 109.5
H11N C116 H11O 109.5
N102 C116 H11P 109.5
H11N C116 H11P 109.5
H11O C116 H11P 109.5
N202 C201 N201 108.3(2)
N202 C201 H201 125.9
N201 C201 H201 125.9
C203 C202 N202 106.2(2)
C203 C202 H202 126.9
N202 C202 H202 126.9
C202 C203 N201 107.4(2)
C202 C203 H203 126.3
N201 C203 H203 126.3
N201 C204 C205 112.9(2)
N201 C204 H20A 109.0
C205 C204 H20A 109.0
N201 C204 H20B 109.0
C205 C204 H20B 109.0
H20A C204 H20B 107.8
C204 C205 C206 114.7(2)
C204 C205 H20C 108.6
C206 C205 H20C 108.6
C204 C205 H20D 108.6
C206 C205 H20D 108.6
H20C C205 H20D 107.6
C205 C206 C207 112.3(2)
C205 C206 H20E 109.1
C207 C206 H20E 109.1
C205 C206 H20F 109.1
C207 C206 H20F 109.1
H20E C206 H20F 107.9
C208 C207 C206 114.5(2)
C208 C207 H20G 108.6
C206 C207 H20G 108.6
C208 C207 H20H 108.6
C206 C207 H20H 108.6
H20G C207 H20H 107.6
C207 C208 C209 114.4(2)
C207 C208 H20I 108.7
C209 C208 H20I 108.7
C207 C208 H20J 108.7
C209 C208 H20J 108.7
H20I C208 H20J 107.6
C208 C209 C210 113.2(2)
C208 C209 H20K 108.9
C210 C209 H20K 108.9
C208 C209 H20L 108.9
C210 C209 H20L 108.9
H20K C209 H20L 107.8
C209 C210 C211 114.5(2)
C209 C210 H21A 108.6
C211 C210 H21A 108.6
C209 C210 H21B 108.6
C211 C210 H21B 108.6
H21A C210 H21B 107.6
C212 C211 C210 113.6(2)
C212 C211 H21C 108.8
C210 C211 H21C 108.8
C212 C211 H21D 108.8
C210 C211 H21D 108.8
H21C C211 H21D 107.7
C213 C212 C211 115.0(2)
C213 C212 H21E 108.5
C211 C212 H21E 108.5
C213 C212 H21F 108.5
C211 C212 H21F 108.5
H21E C212 H21F 107.5
C212 C213 C214 113.4(2)
C212 C213 H21G 108.9
C214 C213 H21G 108.9
C212 C213 H21H 108.9
C214 C213 H21H 108.9
H21G C213 H21H 107.7
C215 C214 C213 113.9(2)
C215 C214 H21I 108.8
C213 C214 H21I 108.8
C215 C214 H21J 108.8
C213 C214 H21J 108.8
H21I C214 H21J 107.7
C214 C215 H21K 109.5
C214 C215 H21L 109.5
H21K C215 H21L 109.5
C214 C215 H21M 109.5
H21K C215 H21M 109.5
H21L C215 H21M 109.5
N202 C216 H21N 109.5
N202 C216 H21O 109.5
H21N C216 H21O 109.5
N202 C216 H21P 109.5
H21N C216 H21P 109.5
H21O C216 H21P 109.5
N302 C301 N301 108.1(2)
N302 C301 H301 125.9
N301 C301 H301 125.9
C303 C302 N302 107.0(2)
C303 C302 H302 126.5
N302 C302 H302 126.5
C302 C303 N301 107.3(2)
C302 C303 H303 126.3
N301 C303 H303 126.3
N301 C304 C305 110.8(2)
N301 C304 H30A 109.5
C305 C304 H30A 109.5
N301 C304 H30B 109.5
C305 C304 H30B 109.5
H30A C304 H30B 108.1
C306 C305 C304 113.2(2)
C306 C305 H30C 108.9
C304 C305 H30C 108.9
C306 C305 H30D 108.9
C304 C305 H30D 108.9
H30C C305 H30D 107.8
C305 C306 C307 114.4(2)
C305 C306 H30E 108.7
C307 C306 H30E 108.7
C305 C306 H30F 108.7
C307 C306 H30F 108.7
H30E C306 H30F 107.6
C308 C307 C306 112.1(2)
C308 C307 H30G 109.2
C306 C307 H30G 109.2
C308 C307 H30H 109.2
C306 C307 H30H 109.2
H30G C307 H30H 107.9
C307 C308 C309 114.7(2)
C307 C308 H30I 108.6
C309 C308 H30I 108.6
C307 C308 H30J 108.6
C309 C308 H30J 108.6
H30I C308 H30J 107.6
C310 C309 C308 112.8(2)
C310 C309 H30K 109.0
C308 C309 H30K 109.0
C310 C309 H30L 109.0
C308 C309 H30L 109.0
H30K C309 H30L 107.8
C309 C310 C311 114.8(2)
C309 C310 H31A 108.6
C311 C310 H31A 108.6
C309 C310 H31B 108.6
C311 C310 H31B 108.6
H31A C310 H31B 107.5
C312 C311 C310 113.4(2)
C312 C311 H31C 108.9
C310 C311 H31C 108.9
C312 C311 H31D 108.9
C310 C311 H31D 108.9
H31C C311 H31D 107.7
C311 C312 C313 114.9(2)
C311 C312 H31E 108.6
C313 C312 H31E 108.6
C311 C312 H31F 108.6
C313 C312 H31F 108.6
H31E C312 H31F 107.5
C314 C313 C312 113.9(2)
C314 C313 H31G 108.8
C312 C313 H31G 108.8
C314 C313 H31H 108.8
C312 C313 H31H 108.8
H31G C313 H31H 107.7
C313 C314 C315 113.7(2)
C313 C314 H31I 108.8
C315 C314 H31I 108.8
C313 C314 H31J 108.8
C315 C314 H31J 108.8
H31I C314 H31J 107.7
C314 C315 H31K 109.5
C314 C315 H31L 109.5
H31K C315 H31L 109.5
C314 C315 H31M 109.5
H31K C315 H31M 109.5
H31L C315 H31M 109.5
N302 C316 H31N 109.5
N302 C316 H31O 109.5
H31N C316 H31O 109.5
N302 C316 H31P 109.5
H31N C316 H31P 109.5
H31O C316 H31P 109.5
C101 N101 C103 108.1(2)
C101 N101 C104 125.7(2)
C103 N101 C104 126.1(2)
C101 N102 C102 108.6(2)
C101 N102 C116 125.6(2)
C102 N102 C116 125.7(2)
C201 N201 C203 108.8(2)
C201 N201 C204 125.9(2)
C203 N201 C204 125.3(2)
C201 N202 C202 109.4(2)
C201 N202 C216 125.7(2)
C202 N202 C216 124.9(2)
C301 N301 C303 108.4(2)
C301 N301 C304 125.3(2)
C303 N301 C304 126.2(2)
C301 N302 C302 109.1(2)
C301 N302 C316 125.3(2)
C302 N302 C316 125.6(2)
Cl3 Cu1 Cl1 126.83(3)
Cl3 Cu1 Cl2 113.64(3)
Cl1 Cu1 Cl2 119.45(3)
Cl4 Cu2 Cl5 177.05(4)

loop_
_geom_bond_atom_site_label_1
_geom_bond_atom_site_label_2
_geom_bond_distance
C101 N102 1.326(3)
C101 N101 1.331(3)
C101 H101 0.9300
C102 C103 1.345(3)
C102 N102 1.377(3)
C102 H102 0.9300
C103 N101 1.382(3)
C103 H103 0.9300
C104 N101 1.469(3)
C104 C105 1.506(4)
C104 H10A 0.9700
C104 H10B 0.9700
C105 C106 1.533(3)
C105 H10C 0.9700
C105 H10D 0.9700
C106 C107 1.506(4)
C106 H10E 0.9700
C106 H10F 0.9700
C107 C108 1.529(3)
C107 H10G 0.9700
C107 H10H 0.9700
C108 C109 1.511(4)
C108 H10I 0.9700
C108 H10J 0.9700
C109 C110 1.521(3)
C109 H10K 0.9700
C109 H10L 0.9700
C110 C111 1.524(4)
C110 H11A 0.9700
C110 H11B 0.9700
C111 C112 1.517(3)
C111 H11C 0.9700
C111 H11D 0.9700
C112 C113 1.515(4)
C112 H11E 0.9700
C112 H11F 0.9700
C113 C114 1.517(3)
C113 H11G 0.9700
C113 H11H 0.9700
C114 C115 1.501(4)
C114 H11I 0.9700
C114 H11J 0.9700
C115 H11K 0.9600
C115 H11L 0.9600
C115 H11M 0.9600
C116 N102 1.467(3)
C116 H11N 0.9600
C116 H11O 0.9600
C116 H11P 0.9600
C201 N202 1.319(3)
C201 N201 1.329(3)
C201 H201 0.9300
C202 C203 1.351(3)
C202 N202 1.378(3)
C202 H202 0.9300
C203 N201 1.371(3)
C203 H203 0.9300
C204 N201 1.486(3)
C204 C205 1.499(4)
C204 H20A 0.9700
C204 H20B 0.9700
C205 C206 1.511(4)
C205 H20C 0.9700
C205 H20D 0.9700
C206 C207 1.525(4)
C206 H20E 0.9700
C206 H20F 0.9700
C207 C208 1.513(4)
C207 H20G 0.9700
C207 H20H 0.9700
C208 C209 1.516(4)
C208 H20I 0.9700
C208 H20J 0.9700
C209 C210 1.517(4)
C209 H20K 0.9700
C209 H20L 0.9700
C210 C211 1.519(4)
C210 H21A 0.9700
C210 H21B 0.9700
C211 C212 1.514(4)
C211 H21C 0.9700
C211 H21D 0.9700
C212 C213 1.512(4)
C212 H21E 0.9700
C212 H21F 0.9700
C213 C214 1.521(4)
C213 H21G 0.9700
C213 H21H 0.9700
C214 C215 1.515(4)
C214 H21I 0.9700
C214 H21J 0.9700
C215 H21K 0.9600
C215 H21L 0.9600
C215 H21M 0.9600
C216 N202 1.470(3)
C216 H21N 0.9600
C216 H21O 0.9600
C216 H21P 0.9600
C301 N302 1.323(3)
C301 N301 1.337(3)
C301 H301 0.9300
C302 C303 1.345(4)
C302 N302 1.368(3)
C302 H302 0.9300
C303 N301 1.370(3)
C303 H303 0.9300
C304 N301 1.479(3)
C304 C305 1.527(3)
C304 H30A 0.9700
C304 H30B 0.9700
C305 C306 1.521(4)
C305 H30C 0.9700
C305 H30D 0.9700
C306 C307 1.529(3)
C306 H30E 0.9700
C306 H30F 0.9700
C307 C308 1.509(4)
C307 H30G 0.9700
C307 H30H 0.9700
C308 C309 1.521(3)
C308 H30I 0.9700
C308 H30J 0.9700
C309 C310 1.521(4)
C309 H30K 0.9700
C309 H30L 0.9700
C310 C311 1.524(3)
C310 H31A 0.9700
C310 H31B 0.9700
C311 C312 1.512(4)
C311 H31C 0.9700
C311 H31D 0.9700
C312 C313 1.523(3)
C312 H31E 0.9700
C312 H31F 0.9700
C313 C314 1.511(4)
C313 H31G 0.9700
C313 H31H 0.9700
C314 C315 1.523(4)
C314 H31I 0.9700
C314 H31J 0.9700
C315 H31K 0.9600
C315 H31L 0.9600
C315 H31M 0.9600
C316 N302 1.470(3)
C316 H31N 0.9600
C316 H31O 0.9600
C316 H31P 0.9600
Cl1 Cu1 2.2359(7)
Cl2 Cu1 2.2790(8)
Cl3 Cu1 2.2232(7)
Cl4 Cu2 2.0845(9)
Cl5 Cu2 2.1057(8)

loop_
_geom_torsion_atom_site_label_1
_geom_torsion_atom_site_label_2
_geom_torsion_atom_site_label_3
_geom_torsion_atom_site_label_4
_geom_torsion
N102 C102 C103 N101 1.1(3)
N101 C104 C105 C106 178.5(2)
C104 C105 C106 C107 177.3(2)
C105 C106 C107 C108 178.1(2)
C106 C107 C108 C109 176.9(2)
C107 C108 C109 C110 179.0(2)
C108 C109 C110 C111 -180.0(2)
C109 C110 C111 C112 -179.4(2)
C110 C111 C112 C113 179.2(2)
C111 C112 C113 C114 -177.8(2)
C112 C113 C114 C115 -179.4(2)
N202 C202 C203 N201 0.1(3)
N201 C204 C205 C206 -68.4(3)
C204 C205 C206 C207 179.6(2)
C205 C206 C207 C208 -172.4(2)
C206 C207 C208 C209 173.2(2)
C207 C208 C209 C210 -172.2(2)
C208 C209 C210 C211 173.9(2)
C209 C210 C211 C212 -176.2(2)
C210 C211 C212 C213 180.0(2)
C211 C212 C213 C214 179.6(2)
C212 C213 C214 C215 -178.9(2)
N302 C302 C303 N301 0.1(3)
N301 C304 C305 C306 -52.6(3)
C304 C305 C306 C307 -169.9(2)
C305 C306 C307 C308 174.4(2)
C306 C307 C308 C309 -175.0(2)
C307 C308 C309 C310 178.2(2)
C308 C309 C310 C311 179.3(2)
C309 C310 C311 C312 179.2(2)
C310 C311 C312 C313 178.9(2)
C311 C312 C313 C314 -179.8(2)
C312 C313 C314 C315 -179.6(2)
N102 C101 N101 C103 -0.2(3)
N102 C101 N101 C104 176.2(2)
C102 C103 N101 C101 -0.6(3)
C102 C103 N101 C104 -176.9(2)
C105 C104 N101 C101 -82.7(3)
C105 C104 N101 C103 93.0(3)
N101 C101 N102 C102 0.9(3)
N101 C101 N102 C116 175.9(2)
C103 C102 N102 C101 -1.2(3)
C103 C102 N102 C116 -176.3(3)
N202 C201 N201 C203 -0.5(3)
N202 C201 N201 C204 178.4(2)
C202 C203 N201 C201 0.2(3)
C202 C203 N201 C204 -178.7(2)
C205 C204 N201 C201 122.4(3)
C205 C204 N201 C203 -58.9(4)
N201 C201 N202 C202 0.6(3)
N201 C201 N202 C216 -179.8(3)
C203 C202 N202 C201 -0.4(3)
C203 C202 N202 C216 180.0(3)
N302 C301 N301 C303 -0.7(3)
N302 C301 N301 C304 175.3(2)
C302 C303 N301 C301 0.3(3)
C302 C303 N301 C304 -175.6(2)
C305 C304 N301 C301 -64.6(3)
C305 C304 N301 C303 110.7(3)
N301 C301 N302 C302 0.7(3)
N301 C301 N302 C316 -178.7(2)
C303 C302 N302 C301 -0.5(3)
C303 C302 N302 C316 179.0(2)
